data_4119117
loop_
_publ_author_name
'Shibatomi, Kazutaka'
'Futatsugi, Kentaro'
'Kobayashi, Fumito'
'Iwasa, Seiji'
'Yamamoto, Hisashi'

_publ_section_title
;
 Stereoselective Construction of Halogenated Quaternary Stereogenic
 Centers via Catalytic Asymmetric Diels&#x2212;Alder Reaction
;
_journal_issue 16
_journal_name_full 'Journal of the American Chemical Society'
_journal_page_first 5625
_journal_page_last 5627
_journal_paper_doi 10.1021/ja1018628
_journal_volume 132
_journal_year 2010
_chemical_formula_sum 'C19 H23 Br F N O'
_chemical_formula_weight 380.29
_chemical_name_systematic
; 
 ? 
;
_space_group_IT_number 4
_symmetry_space_group_name_Hall 'P 2yb'
_symmetry_space_group_name_H-M 'P 1 21 1'
_atom_sites_solution_hydrogens geom
_atom_sites_solution_primary direct
_atom_sites_solution_secondary difmap
_audit_creation_method SHELXL-97
_cell_angle_alpha 90.00
_cell_angle_beta 103.66(3)
_cell_angle_gamma 90.00
_cell_formula_units_Z 4
_cell_length_a 9.3406(19)
_cell_length_b 12.461(3)
_cell_length_c 15.759(3)
_cell_measurement_temperature 100(2)
_cell_volume 1782.4(7)
_computing_structure_refinement 'SHELXL-97 (Sheldrick, 1997)'
_computing_structure_solution 'SHELXS-97 (Sheldrick, 1990)'
_diffrn_ambient_temperature 100(2)
_diffrn_measured_fraction_theta_full 0.988
_diffrn_measured_fraction_theta_max 0.988
_diffrn_radiation_monochromator graphite
_diffrn_radiation_source 'fine-focus sealed tube'
_diffrn_radiation_type MoK\a
_diffrn_radiation_wavelength 0.71073
_diffrn_reflns_av_R_equivalents 0.0741
_diffrn_reflns_av_sigmaI/netI 0.1112
_diffrn_reflns_limit_h_max 10
_diffrn_reflns_limit_h_min -10
_diffrn_reflns_limit_k_max 13
_diffrn_reflns_limit_k_min -13
_diffrn_reflns_limit_l_max 17
_diffrn_reflns_limit_l_min -17
_diffrn_reflns_number 14208
_diffrn_reflns_theta_full 23.51
_diffrn_reflns_theta_max 23.51
_diffrn_reflns_theta_min 2.11
_exptl_absorpt_coefficient_mu 2.320
_exptl_crystal_density_diffrn 1.417
_exptl_crystal_density_method 'not measured'
_exptl_crystal_F_000 784
_refine_diff_density_max 0.596
_refine_diff_density_min -0.500
_refine_diff_density_rms 0.082
_refine_ls_abs_structure_details 'Flack H D (1983), Acta Cryst. A39, 876-881'
_refine_ls_abs_structure_Flack 0.048(14)
_refine_ls_extinction_method none
_refine_ls_goodness_of_fit_ref 0.683
_refine_ls_hydrogen_treatment mixed
_refine_ls_matrix_type full
_refine_ls_number_parameters 419
_refine_ls_number_reflns 5209
_refine_ls_number_restraints 1
_refine_ls_restrained_S_all 0.683
_refine_ls_R_factor_all 0.0726
_refine_ls_R_factor_gt 0.0503
_refine_ls_shift/su_max 0.188
_refine_ls_shift/su_mean 0.009
_refine_ls_structure_factor_coef Fsqd
_refine_ls_weighting_details 'calc w=1/[\s^2^(Fo^2^)+(0.1103P)^2^+0.0000P] where P=(Fo^2^+2Fc^2^)/3'
_refine_ls_weighting_scheme calc
_refine_ls_wR_factor_gt 0.1182
_refine_ls_wR_factor_ref 0.1302
_reflns_number_gt 3743
_reflns_number_total 5209
_reflns_threshold_expression >2sigma(I)
_cod_data_source_file ja1018628sup2.cif
_cod_data_source_block hyamaz
_cod_original_cell_volume 1782.4(6)
_cod_database_code 4119117

loop_
_symmetry_equiv_pos_as_xyz
'x, y, z'
'-x, y+1/2, -z'

loop_
_atom_site_label
_atom_site_type_symbol
_atom_site_fract_x
_atom_site_fract_y
_atom_site_fract_z
_atom_site_U_iso_or_equiv
_atom_site_adp_type
_atom_site_occupancy
_atom_site_symmetry_multiplicity
_atom_site_calc_flag
_atom_site_refinement_flags
Br1 Br 0.27119(9) 0.45745(7) 0.02308(6) 0.0471(3) Uani 1 1 d .
Br2 Br -0.16707(9) 0.50693(6) 0.09125(5) 0.0399(2) Uani 1 1 d .
C1 C 0.3978(9) 0.3444(7) 0.0806(6) 0.038(2) Uani 1 1 d .
C2 C 0.3823(10) 0.2409(8) 0.0432(6) 0.050(3) Uani 1 1 d .
H2 H 0.3108 0.2267 -0.0094 0.060 Uiso 1 1 calc R
C3 C 0.4740(9) 0.1616(7) 0.0854(5) 0.034(2) Uani 1 1 d .
H3 H 0.4660 0.0916 0.0607 0.041 Uiso 1 1 calc R
C4 C 0.5801(9) 0.1804(6) 0.1643(6) 0.032(2) Uani 1 1 d .
C5 C 0.5953(8) 0.2847(7) 0.1994(5) 0.0285(19) Uani 1 1 d .
C6 C 0.4987(8) 0.3664(7) 0.1567(5) 0.036(2) Uani 1 1 d .
H6 H 0.5042 0.4365 0.1811 0.044 Uiso 1 1 calc R
C7 C 0.6701(8) 0.0871(7) 0.2075(5) 0.036(2) Uani 1 1 d .
H7A H 0.6969 0.0415 0.1622 0.043 Uiso 1 1 calc R
H7B H 0.6101 0.0433 0.2384 0.043 Uiso 1 1 calc R
C8 C 0.8129(8) 0.1238(6) 0.2735(5) 0.0336(19) Uani 1 1 d .
H8A H 0.8583 0.0614 0.3087 0.040 Uiso 1 1 calc R
H8B H 0.8841 0.1513 0.2412 0.040 Uiso 1 1 calc R
C9 C 0.7803(8) 0.2118(6) 0.3346(5) 0.0291(19) Uani 1 1 d .
H9 H 0.7084 0.1818 0.3663 0.035 Uiso 1 1 calc R
C10 C 0.7089(8) 0.3076(6) 0.2827(5) 0.0245(18) Uani 1 1 d .
C11 C 0.7503(8) 0.4101(6) 0.3084(5) 0.033(2) Uani 1 1 d .
H11 H 0.7046 0.4678 0.2727 0.040 Uiso 1 1 calc R
C12 C 0.8667(8) 0.4363(6) 0.3919(5) 0.0337(19) Uani 1 1 d .
H12A H 0.9561 0.4635 0.3756 0.040 Uiso 1 1 calc R
H12B H 0.8287 0.4944 0.4234 0.040 Uiso 1 1 calc R
C13 C 0.9093(8) 0.3413(6) 0.4533(5) 0.0271(18) Uani 1 1 d .
C14 C 0.9232(8) 0.2381(6) 0.4031(5) 0.0263(19) Uani 1 1 d .
H14A H 0.9475 0.1777 0.4448 0.032 Uiso 1 1 calc R
H14B H 1.0050 0.2460 0.3735 0.032 Uiso 1 1 calc R
C15 C 1.0449(8) 0.3565(6) 0.5270(5) 0.0250(18) Uani 1 1 d .
C16 C 1.0708(8) 0.2764(6) 0.6041(5) 0.0296(19) Uani 1 1 d .
H16A H 1.0135 0.2103 0.5851 0.035 Uiso 1 1 calc R
H16B H 1.1764 0.2567 0.6205 0.035 Uiso 1 1 calc R
C17 C 1.0258(9) 0.3223(6) 0.6851(5) 0.0324(19) Uani 1 1 d .
H17A H 1.0975 0.3778 0.7128 0.039 Uiso 1 1 calc R
H17B H 0.9276 0.3566 0.6669 0.039 Uiso 1 1 calc R
C18 C 1.0207(10) 0.2329(6) 0.7510(5) 0.037(2) Uani 1 1 d .
H18A H 0.9455 0.1798 0.7230 0.045 Uiso 1 1 calc R
H18B H 1.1172 0.1959 0.7649 0.045 Uiso 1 1 calc R
C19 C 0.9866(12) 0.2690(8) 0.8347(6) 0.061(3) Uani 1 1 d .
H19A H 1.0676 0.3135 0.8673 0.091 Uiso 1 1 calc R
H19B H 0.9745 0.2062 0.8697 0.091 Uiso 1 1 calc R
H19C H 0.8953 0.3110 0.8217 0.091 Uiso 1 1 calc R
C20 C -0.0685(8) 0.3699(6) 0.1077(5) 0.0278(18) Uani 1 1 d .
C21 C 0.0414(8) 0.3541(6) 0.1814(5) 0.0289(18) Uani 1 1 d .
H21 H 0.0725 0.4119 0.2207 0.035 Uiso 1 1 calc R
C22 C 0.1091(9) 0.2517(6) 0.1994(6) 0.033(2) Uani 1 1 d .
C23 C 0.0591(8) 0.1693(6) 0.1371(5) 0.0280(18) Uani 1 1 d .
C24 C -0.0464(9) 0.1911(6) 0.0615(5) 0.032(2) Uani 1 1 d .
H24 H -0.0739 0.1362 0.0190 0.038 Uiso 1 1 calc R
C25 C -0.1141(9) 0.2918(7) 0.0458(5) 0.038(2) Uani 1 1 d .
H25 H -0.1885 0.3055 -0.0057 0.046 Uiso 1 1 calc R
C26 C 0.2235(8) 0.2291(6) 0.2823(5) 0.0249(18) Uani 1 1 d .
C27 C 0.2461(8) 0.1124(6) 0.3086(5) 0.0286(19) Uani 1 1 d .
H27 H 0.1595 0.0885 0.3309 0.034 Uiso 1 1 calc R
C28 C 0.2521(8) 0.0434(6) 0.2286(5) 0.0303(19) Uani 1 1 d .
H28A H 0.3380 0.0657 0.2061 0.036 Uiso 1 1 calc R
H28B H 0.2666 -0.0326 0.2468 0.036 Uiso 1 1 calc R
C29 C 0.1140(8) 0.0527(6) 0.1558(5) 0.0341(19) Uani 1 1 d .
H29A H 0.0349 0.0097 0.1715 0.041 Uiso 1 1 calc R
H29B H 0.1336 0.0217 0.1019 0.041 Uiso 1 1 calc R
C30 C 0.3040(8) 0.3092(6) 0.3306(5) 0.0263(18) Uani 1 1 d .
H30 H 0.2904 0.3804 0.3085 0.032 Uiso 1 1 calc R
C31 C 0.4115(9) 0.2918(6) 0.4155(6) 0.033(2) Uani 1 1 d .
H31A H 0.3907 0.3436 0.4587 0.039 Uiso 1 1 calc R
H31B H 0.5119 0.3068 0.4080 0.039 Uiso 1 1 calc R
C32 C 0.4084(8) 0.1786(6) 0.4518(6) 0.029(2) Uani 1 1 d .
C33 C 0.3849(7) 0.0957(6) 0.3812(5) 0.0260(18) Uani 1 1 d .
H33A H 0.3795 0.0242 0.4078 0.031 Uiso 1 1 calc R
H33B H 0.4714 0.0955 0.3550 0.031 Uiso 1 1 calc R
C34 C 0.5385(9) 0.1602(6) 0.5285(5) 0.0281(19) Uani 1 1 d .
C35 C 0.5557(9) 0.2236(7) 0.6106(6) 0.037(2) Uani 1 1 d .
H35A H 0.4942 0.2890 0.5976 0.045 Uiso 1 1 calc R
H35B H 0.6597 0.2469 0.6298 0.045 Uiso 1 1 calc R
C36 C 0.5131(10) 0.1631(8) 0.6871(6) 0.054(3) Uani 1 1 d .
H36A H 0.5847 0.1050 0.7088 0.065 Uiso 1 1 calc R
H36B H 0.4138 0.1310 0.6675 0.065 Uiso 1 1 calc R
C37 C 0.5148(17) 0.2534(16) 0.7661(8) 0.134(8) Uani 1 1 d .
H37A H 0.6135 0.2870 0.7822 0.160 Uiso 1 1 calc R
H37B H 0.4427 0.3106 0.7427 0.160 Uiso 1 1 calc R
C38 C 0.4839(17) 0.214(2) 0.8368(11) 0.164(10) Uani 1 1 d .
H38A H 0.3828 0.1863 0.8228 0.246 Uiso 1 1 calc R
H38B H 0.4932 0.2706 0.8810 0.246 Uiso 1 1 calc R
H38C H 0.5525 0.1556 0.8596 0.246 Uiso 1 1 calc R
F1 F 0.7891(4) 0.3255(3) 0.4947(3) 0.0313(10) Uani 1 1 d .
F2 F 0.2808(4) 0.1730(3) 0.4895(3) 0.0316(10) Uani 1 1 d .
N1 N 1.1379(6) 0.4312(5) 0.5174(4) 0.0279(15) Uani 1 1 d .
N2 N 0.6328(6) 0.0881(5) 0.5162(4) 0.0286(15) Uani 1 1 d .
O1 O 1.2660(5) 0.4353(4) 0.5859(3) 0.0299(12) Uani 1 1 d .
H1 H 1.2421 0.4421 0.6338 0.045 Uiso 1 1 calc R
O2 O 0.7547(5) 0.0763(4) 0.5893(3) 0.0323(13) Uani 1 1 d .
H2A H 0.8212 0.0406 0.5746 0.049 Uiso 1 1 calc R

loop_
_atom_site_aniso_label
_atom_site_aniso_U_11
_atom_site_aniso_U_22
_atom_site_aniso_U_33
_atom_site_aniso_U_23
_atom_site_aniso_U_13
_atom_site_aniso_U_12
Br1 0.0417(5) 0.0411(5) 0.0535(6) 0.0133(4) 0.0011(4) 0.0013(4)
Br2 0.0513(5) 0.0248(4) 0.0434(5) 0.0043(4) 0.0110(4) 0.0056(4)
C1 0.029(4) 0.034(5) 0.051(5) 0.014(4) 0.008(4) -0.008(4)
C2 0.036(5) 0.064(7) 0.050(6) -0.001(5) 0.008(5) -0.016(5)
C3 0.033(5) 0.023(4) 0.044(6) -0.008(4) 0.006(4) -0.010(4)
C4 0.027(5) 0.027(5) 0.048(5) 0.008(4) 0.022(4) -0.010(4)
C5 0.021(4) 0.032(5) 0.038(5) -0.007(4) 0.017(4) -0.012(4)
C6 0.033(5) 0.042(5) 0.038(5) -0.002(4) 0.016(4) -0.009(4)
C7 0.037(5) 0.040(5) 0.032(5) -0.005(4) 0.014(4) -0.010(4)
C8 0.038(5) 0.025(4) 0.039(5) -0.003(4) 0.009(4) -0.006(4)
C9 0.021(4) 0.024(4) 0.043(5) 0.002(4) 0.010(4) -0.001(3)
C10 0.021(4) 0.025(5) 0.031(5) 0.006(3) 0.013(3) -0.001(3)
C11 0.037(5) 0.022(4) 0.041(5) 0.000(4) 0.011(4) 0.003(4)
C12 0.035(4) 0.030(5) 0.037(5) -0.004(4) 0.010(4) 0.001(4)
C13 0.024(4) 0.023(4) 0.039(5) -0.011(4) 0.018(4) 0.000(3)
C14 0.024(4) 0.020(5) 0.033(5) 0.000(4) 0.005(4) 0.001(3)
C15 0.025(4) 0.023(4) 0.027(4) -0.003(4) 0.006(4) -0.001(4)
C16 0.025(4) 0.028(5) 0.037(5) -0.005(4) 0.010(4) -0.010(4)
C17 0.043(5) 0.014(4) 0.040(5) 0.004(3) 0.012(4) 0.004(3)
C18 0.058(6) 0.018(4) 0.038(5) 0.002(3) 0.016(4) 0.000(4)
C19 0.109(9) 0.030(5) 0.053(7) 0.012(5) 0.036(6) 0.016(6)
C20 0.025(4) 0.019(4) 0.040(5) 0.006(4) 0.010(4) 0.009(3)
C21 0.033(5) 0.013(4) 0.044(5) -0.001(3) 0.013(4) -0.001(3)
C22 0.040(5) 0.025(5) 0.042(6) 0.004(4) 0.027(4) 0.000(4)
C23 0.025(4) 0.022(4) 0.039(5) 0.000(4) 0.012(4) 0.000(3)
C24 0.040(5) 0.031(5) 0.027(5) -0.009(4) 0.013(4) -0.004(4)
C25 0.032(5) 0.047(6) 0.038(5) -0.006(4) 0.014(4) -0.002(4)
C26 0.025(4) 0.024(4) 0.029(5) 0.000(3) 0.014(4) 0.002(3)
C27 0.023(4) 0.021(4) 0.045(5) 0.001(4) 0.014(4) -0.003(3)
C28 0.035(5) 0.014(4) 0.044(5) -0.005(3) 0.014(4) 0.001(3)
C29 0.036(5) 0.017(4) 0.048(5) -0.009(4) 0.007(4) 0.001(3)
C30 0.028(4) 0.014(4) 0.039(5) -0.005(3) 0.012(4) 0.000(3)
C31 0.027(4) 0.018(4) 0.062(6) -0.003(4) 0.030(4) 0.003(4)
C32 0.011(4) 0.028(5) 0.055(6) -0.014(4) 0.020(4) 0.002(3)
C33 0.014(4) 0.025(4) 0.039(5) 0.003(3) 0.007(3) 0.007(3)
C34 0.035(5) 0.016(4) 0.038(5) -0.005(4) 0.019(4) 0.002(4)
C35 0.020(4) 0.041(5) 0.052(6) -0.015(4) 0.010(4) 0.005(4)
C36 0.049(6) 0.072(7) 0.043(6) -0.010(5) 0.010(5) 0.026(5)
C37 0.114(12) 0.24(2) 0.037(8) 0.010(10) -0.001(8) -0.110(13)
C38 0.089(12) 0.29(3) 0.106(14) -0.108(16) 0.015(11) -0.056(14)
F1 0.028(2) 0.028(2) 0.043(3) 0.000(2) 0.018(2) -0.0013(19)
F2 0.019(2) 0.033(3) 0.046(3) -0.003(2) 0.015(2) -0.0013(18)
N1 0.031(4) 0.020(4) 0.034(4) -0.006(3) 0.009(3) 0.003(3)
N2 0.027(4) 0.018(3) 0.042(4) 0.004(3) 0.011(3) 0.000(3)
O1 0.027(3) 0.029(3) 0.034(3) -0.002(3) 0.008(2) -0.003(2)
O2 0.025(3) 0.025(3) 0.043(3) -0.003(3) 0.001(3) 0.006(2)

loop_
_atom_type_symbol
_atom_type_description
_atom_type_scat_dispersion_real
_atom_type_scat_dispersion_imag
_atom_type_scat_source
C C 0.0033 0.0016 'International Tables Vol C Tables 4.2.6.8 and 6.1.1.4'
H H 0.0000 0.0000 'International Tables Vol C Tables 4.2.6.8 and 6.1.1.4'
N N 0.0061 0.0033 'International Tables Vol C Tables 4.2.6.8 and 6.1.1.4'
O O 0.0106 0.0060 'International Tables Vol C Tables 4.2.6.8 and 6.1.1.4'
F F 0.0171 0.0103 'International Tables Vol C Tables 4.2.6.8 and 6.1.1.4'
Br Br -0.2901 2.4595 'International Tables Vol C Tables 4.2.6.8 and 6.1.1.4'

loop_
_geom_angle_atom_site_label_1
_geom_angle_atom_site_label_2
_geom_angle_atom_site_label_3
_geom_angle
C6 C1 C2 122.1(8)
C6 C1 Br1 119.1(7)
C2 C1 Br1 118.8(7)
C3 C2 C1 117.7(8)
C2 C3 C4 122.2(8)
C3 C4 C5 118.9(8)
C3 C4 C7 118.1(7)
C5 C4 C7 123.0(8)
C6 C5 C4 118.8(8)
C6 C5 C10 121.0(7)
C4 C5 C10 120.1(7)
C1 C6 C5 120.1(8)
C4 C7 C8 112.1(7)
C9 C8 C7 111.4(6)
C10 C9 C8 110.6(7)
C10 C9 C14 114.2(6)
C8 C9 C14 108.9(6)
C11 C10 C9 121.3(7)
C11 C10 C5 121.7(7)
C9 C10 C5 116.9(7)
C10 C11 C12 123.2(7)
C13 C12 C11 114.0(6)
F1 C13 C12 106.2(6)
F1 C13 C15 105.6(6)
C12 C13 C15 115.8(6)
F1 C13 C14 106.9(6)
C12 C13 C14 111.5(6)
C15 C13 C14 110.2(6)
C13 C14 C9 112.0(6)
N1 C15 C13 117.3(7)
N1 C15 C16 124.4(6)
C13 C15 C16 118.0(6)
C17 C16 C15 112.8(6)
C18 C17 C16 110.4(6)
C19 C18 C17 115.2(7)
C21 C20 C25 123.0(7)
C21 C20 Br2 118.6(6)
C25 C20 Br2 118.3(6)
C20 C21 C22 120.5(7)
C23 C22 C21 116.9(8)
C23 C22 C26 121.0(7)
C21 C22 C26 122.1(7)
C24 C23 C22 120.3(7)
C24 C23 C29 119.1(7)
C22 C23 C29 120.5(7)
C23 C24 C25 122.0(8)
C20 C25 C24 117.2(8)
C30 C26 C27 121.8(7)
C30 C26 C22 122.0(7)
C27 C26 C22 116.2(6)
C26 C27 C33 112.0(6)
C26 C27 C28 110.0(6)
C33 C27 C28 110.4(6)
C29 C28 C27 112.8(6)
C28 C29 C23 113.6(6)
C26 C30 C31 124.0(7)
C30 C31 C32 113.8(7)
F2 C32 C33 106.2(6)
F2 C32 C34 104.3(6)
C33 C32 C34 115.9(6)
F2 C32 C31 106.8(6)
C33 C32 C31 111.9(7)
C34 C32 C31 110.9(7)
C32 C33 C27 114.3(6)
N2 C34 C35 123.7(8)
N2 C34 C32 115.3(7)
C35 C34 C32 120.9(6)
C34 C35 C36 114.9(7)
C35 C36 C37 106.9(8)
C38 C37 C36 114.5(15)
C15 N1 O1 113.8(6)
C34 N2 O2 113.0(6)

loop_
_geom_bond_atom_site_label_1
_geom_bond_atom_site_label_2
_geom_bond_distance
Br1 C1 1.923(8)
Br2 C20 1.928(7)
C1 C6 1.367(11)
C1 C2 1.411(13)
C2 C3 1.373(12)
C3 C4 1.415(11)
C4 C5 1.407(11)
C4 C7 1.500(11)
C5 C6 1.420(12)
C5 C10 1.507(11)
C7 C8 1.554(10)
C8 C9 1.537(11)
C9 C10 1.510(11)
C9 C14 1.540(11)
C10 C11 1.368(11)
C11 C12 1.531(11)
C12 C13 1.521(11)
C13 F1 1.439(8)
C13 C15 1.515(10)
C13 C14 1.531(10)
C15 N1 1.307(9)
C15 C16 1.547(11)
C16 C17 1.544(10)
C17 C18 1.532(10)
C18 C19 1.497(11)
C20 C21 1.371(10)
C20 C25 1.373(11)
C21 C22 1.423(11)
C22 C23 1.421(11)
C22 C26 1.506(12)
C23 C24 1.382(11)
C23 C29 1.546(11)
C24 C25 1.400(11)
C26 C30 1.368(10)
C26 C27 1.513(10)
C27 C33 1.528(10)
C27 C28 1.539(10)
C28 C29 1.514(10)
C30 C31 1.488(11)
C31 C32 1.524(12)
C32 F2 1.454(8)
C32 C33 1.496(11)
C32 C34 1.516(11)
C34 N2 1.305(9)
C34 C35 1.492(12)
C35 C36 1.552(13)
C36 C37 1.675(19)
C37 C38 1.31(2)
N1 O1 1.410(7)
N2 O2 1.423(8)

loop_
_geom_torsion_atom_site_label_1
_geom_torsion_atom_site_label_2
_geom_torsion_atom_site_label_3
_geom_torsion_atom_site_label_4
_geom_torsion
C6 C1 C2 C3 -0.8(13)
Br1 C1 C2 C3 179.9(6)
C1 C2 C3 C4 0.8(13)
C2 C3 C4 C5 -2.0(12)
C2 C3 C4 C7 177.2(8)
C3 C4 C5 C6 3.1(10)
C7 C4 C5 C6 -176.0(7)
C3 C4 C5 C10 -179.1(7)
C7 C4 C5 C10 1.8(10)
C2 C1 C6 C5 1.9(12)
Br1 C1 C6 C5 -178.7(6)
C4 C5 C6 C1 -3.1(11)
C10 C5 C6 C1 179.1(7)
C3 C4 C7 C8 160.9(7)
C5 C4 C7 C8 -19.9(10)
C4 C7 C8 C9 47.9(9)
C7 C8 C9 C10 -58.3(8)
C7 C8 C9 C14 175.4(6)
C8 C9 C10 C11 -137.0(7)
C14 C9 C10 C11 -13.8(10)
C8 C9 C10 C5 40.2(8)
C14 C9 C10 C5 163.5(6)
C6 C5 C10 C11 -17.2(11)
C4 C5 C10 C11 165.0(7)
C6 C5 C10 C9 165.5(7)
C4 C5 C10 C9 -12.3(9)
C9 C10 C11 C12 -2.0(11)
C5 C10 C11 C12 -179.2(6)
C10 C11 C12 C13 -12.0(11)
C11 C12 C13 F1 -75.2(7)
C11 C12 C13 C15 167.9(6)
C11 C12 C13 C14 40.9(9)
F1 C13 C14 C9 58.8(8)
C12 C13 C14 C9 -56.9(8)
C15 C13 C14 C9 173.0(6)
C10 C9 C14 C13 43.0(9)
C8 C9 C14 C13 167.2(7)
F1 C13 C15 N1 -138.2(6)
C12 C13 C15 N1 -20.9(9)
C14 C13 C15 N1 106.8(8)
F1 C13 C15 C16 47.3(8)
C12 C13 C15 C16 164.6(6)
C14 C13 C15 C16 -67.7(8)
N1 C15 C16 C17 84.8(9)
C13 C15 C16 C17 -101.1(8)
C15 C16 C17 C18 167.3(7)
C16 C17 C18 C19 176.7(8)
C25 C20 C21 C22 -3.4(12)
Br2 C20 C21 C22 175.1(6)
C20 C21 C22 C23 1.1(11)
C20 C21 C22 C26 -176.2(7)
C21 C22 C23 C24 2.3(11)
C26 C22 C23 C24 179.7(7)
C21 C22 C23 C29 -173.4(7)
C26 C22 C23 C29 4.0(11)
C22 C23 C24 C25 -3.9(12)
C29 C23 C24 C25 171.9(7)
C21 C20 C25 C24 1.9(11)
Br2 C20 C25 C24 -176.5(6)
C23 C24 C25 C20 1.7(12)
C23 C22 C26 C30 160.8(7)
C21 C22 C26 C30 -22.0(11)
C23 C22 C26 C27 -18.5(10)
C21 C22 C26 C27 158.8(7)
C30 C26 C27 C33 -11.6(10)
C22 C26 C27 C33 167.7(6)
C30 C26 C27 C28 -134.7(7)
C22 C26 C27 C28 44.5(8)
C26 C27 C28 C29 -58.5(8)
C33 C27 C28 C29 177.3(6)
C27 C28 C29 C23 44.8(9)
C24 C23 C29 C28 166.8(7)
C22 C23 C29 C28 -17.5(10)
C27 C26 C30 C31 -4.7(11)
C22 C26 C30 C31 176.1(7)
C26 C30 C31 C32 -8.8(10)
C30 C31 C32 F2 -77.7(8)
C30 C31 C32 C33 38.1(8)
C30 C31 C32 C34 169.3(6)
F2 C32 C33 C27 60.2(8)
C34 C32 C33 C27 175.5(6)
C31 C32 C33 C27 -56.0(8)
C26 C27 C33 C32 41.9(9)
C28 C27 C33 C32 164.9(6)
F2 C32 C34 N2 130.5(6)
C33 C32 C34 N2 14.1(10)
C31 C32 C34 N2 -114.9(8)
F2 C32 C34 C35 -50.9(9)
C33 C32 C34 C35 -167.3(7)
C31 C32 C34 C35 63.7(9)
N2 C34 C35 C36 -78.7(10)
C32 C34 C35 C36 102.8(9)
C34 C35 C36 C37 -171.2(9)
C35 C36 C37 C38 -178.6(13)
C13 C15 N1 O1 -175.7(5)
C16 C15 N1 O1 -1.6(9)
C35 C34 N2 O2 -0.2(10)
C32 C34 N2 O2 178.3(6)
